data_4063666
loop_
_publ_author_name
'Fischer, Reinald'
'Langer, Jens'
'Krieck, Sven'
'G\"orls, Helmar'
'Westerhausen, Matthias'

_publ_section_title
;
 Coordination Behavior of Calcocene and Its Use as a Synthon for
 Heteroleptic Organocalcium Compounds
;
_journal_issue 6
_journal_name_full Organometallics
_journal_page_first 1359
_journal_paper_doi 10.1021/om100806f
_journal_volume 30
_journal_year 2011
_chemical_formula_moiety 'C16 H24 Ca O3'
_chemical_formula_sum 'C16 H24 Ca O3'
_chemical_formula_weight 304.43
_space_group_IT_number 14
_symmetry_cell_setting monoclinic
_symmetry_space_group_name_Hall '-P 2ybc'
_symmetry_space_group_name_H-M 'P 1 21/c 1'
_atom_sites_solution_hydrogens geom
_atom_sites_solution_primary direct
_atom_sites_solution_secondary difmap
_audit_creation_method SHELXL-97
_cell_angle_alpha 90.00
_cell_angle_beta 93.553(3)
_cell_angle_gamma 90.00
_cell_formula_units_Z 4
_cell_length_a 12.2701(5)
_cell_length_b 8.0584(4)
_cell_length_c 16.4832(6)
_cell_measurement_reflns_used 11146
_cell_measurement_temperature 183(2)
_cell_measurement_theta_max 27.47
_cell_measurement_theta_min 2.81
_cell_volume 1626.68(12)
_computing_cell_refinement DENZO
_computing_data_collection COLLECT
_computing_data_reduction DENZO
_computing_molecular_graphics SHELXTL/PC
_computing_publication_material SHELXL-97
_computing_structure_refinement 'SHELXL-97 (Sheldrick, 1997)'
_computing_structure_solution 'SHELXS-97 (Sheldrick, 1990)'
_diffrn_ambient_temperature 183(2)
_diffrn_measured_fraction_theta_full 0.998
_diffrn_measured_fraction_theta_max 0.998
_diffrn_measurement_device_type KappaCCD
_diffrn_measurement_method 'phi- + omega-scan'
_diffrn_radiation_monochromator graphite
_diffrn_radiation_source 'fine-focus sealed tube'
_diffrn_radiation_type MoK\a
_diffrn_radiation_wavelength 0.71073
_diffrn_reflns_av_R_equivalents 0.0577
_diffrn_reflns_av_sigmaI/netI 0.0621
_diffrn_reflns_limit_h_max 15
_diffrn_reflns_limit_h_min -14
_diffrn_reflns_limit_k_max 9
_diffrn_reflns_limit_k_min -10
_diffrn_reflns_limit_l_max 21
_diffrn_reflns_limit_l_min -21
_diffrn_reflns_number 11146
_diffrn_reflns_theta_full 27.47
_diffrn_reflns_theta_max 27.47
_diffrn_reflns_theta_min 2.81
_exptl_absorpt_coefficient_mu 0.390
_exptl_absorpt_correction_type none
_exptl_crystal_colour colourless
_exptl_crystal_density_diffrn 1.243
_exptl_crystal_density_method 'not measured'
_exptl_crystal_description prism
_exptl_crystal_F_000 656
_exptl_crystal_size_max 0.05
_exptl_crystal_size_mid 0.05
_exptl_crystal_size_min 0.04
_refine_diff_density_max 0.296
_refine_diff_density_min -0.349
_refine_diff_density_rms 0.067
_refine_ls_extinction_method none
_refine_ls_goodness_of_fit_ref 1.039
_refine_ls_hydrogen_treatment constr
_refine_ls_matrix_type full
_refine_ls_number_parameters 183
_refine_ls_number_reflns 3712
_refine_ls_number_restraints 0
_refine_ls_restrained_S_all 1.039
_refine_ls_R_factor_all 0.0697
_refine_ls_R_factor_gt 0.0434
_refine_ls_shift/su_max 0.001
_refine_ls_shift/su_mean 0.000
_refine_ls_structure_factor_coef Fsqd
_refine_ls_weighting_details 'calc w=1/[\s^2^(Fo^2^)+(0.0561P)^2^+0.2458P] where P=(Fo^2^+2Fc^2^)/3'
_refine_ls_weighting_scheme calc
_refine_ls_wR_factor_gt 0.1010
_refine_ls_wR_factor_ref 0.1119
_reflns_number_gt 2742
_reflns_number_total 3712
_reflns_threshold_expression >2sigma(I)
_cod_data_source_file om100806f_si_001.cif
_cod_data_source_block FO3933
_cod_original_sg_symbol_H-M 'P 21/c'
_cod_database_code 4063666

loop_
_symmetry_equiv_pos_as_xyz
'x, y, z'
'-x, y+1/2, -z+1/2'
'-x, -y, -z'
'x, -y-1/2, z-1/2'

loop_
_atom_site_label
_atom_site_type_symbol
_atom_site_fract_x
_atom_site_fract_y
_atom_site_fract_z
_atom_site_U_iso_or_equiv
_atom_site_adp_type
_atom_site_occupancy
_atom_site_symmetry_multiplicity
_atom_site_calc_flag
_atom_site_refinement_flags
Ca1 Ca 0.74307(3) 0.04920(5) 0.14901(2) 0.01505(13) Uani 1 1 d .
O1 O 0.91840(11) 0.10787(18) 0.08368(8) 0.0203(3) Uani 1 1 d .
O2 O 0.74187(10) 0.29618(17) 0.06295(8) 0.0187(3) Uani 1 1 d .
O3 O 0.55779(11) 0.17816(17) 0.12213(8) 0.0190(3) Uani 1 1 d .
C1 C 0.8759(2) 0.0814(5) 0.28767(15) 0.0572(10) Uani 1 1 d .
H1A H 0.9545 0.0484 0.2941 0.069 Uiso 1 1 calc R
C2 C 0.8366(3) 0.2411(4) 0.26939(14) 0.0572(10) Uani 1 1 d .
H2A H 0.8827 0.3413 0.2613 0.069 Uiso 1 1 calc R
C3 C 0.7273(3) 0.2428(3) 0.28297(14) 0.0436(7) Uani 1 1 d .
H3A H 0.6811 0.3445 0.2859 0.052 Uiso 1 1 calc R
C4 C 0.6994(2) 0.0883(4) 0.30854(13) 0.0391(7) Uani 1 1 d .
H4A H 0.6285 0.0597 0.3319 0.047 Uiso 1 1 calc R
C5 C 0.7889(3) -0.0114(3) 0.31147(14) 0.0454(8) Uani 1 1 d .
H5A H 0.7941 -0.1236 0.3373 0.054 Uiso 1 1 calc R
C6 C 0.74484(18) -0.1878(3) 0.02933(13) 0.0262(5) Uani 1 1 d .
H6A H 0.7785 -0.1749 -0.0240 0.031 Uiso 1 1 calc R
C7 C 0.79435(18) -0.2648(3) 0.09894(15) 0.0285(5) Uani 1 1 d .
H7A H 0.8690 -0.3150 0.1029 0.034 Uiso 1 1 calc R
C8 C 0.71496(19) -0.2880(3) 0.15460(13) 0.0266(5) Uani 1 1 d .
H8A H 0.7235 -0.3578 0.2047 0.032 Uiso 1 1 calc R
C9 C 0.61582(17) -0.2250(3) 0.12052(12) 0.0227(5) Uani 1 1 d .
H9A H 0.5425 -0.2438 0.1422 0.027 Uiso 1 1 calc R
C10 C 0.63435(17) -0.1628(3) 0.04289(12) 0.0219(5) Uani 1 1 d .
H10A H 0.5764 -0.1302 0.0006 0.026 Uiso 1 1 calc R
C11 C 1.02015(16) 0.0382(3) 0.11406(14) 0.0278(5) Uani 1 1 d .
H11A H 1.0681 0.0238 0.0692 0.042 Uiso 1 1 calc R
H11B H 1.0071 -0.0698 0.1390 0.042 Uiso 1 1 calc R
H11C H 1.0550 0.1128 0.1548 0.042 Uiso 1 1 calc R
C12 C 0.93135(17) 0.2717(3) 0.05185(13) 0.0234(5) Uani 1 1 d .
H12A H 0.9912 0.2732 0.0143 0.028 Uiso 1 1 calc R
H12B H 0.9496 0.3507 0.0967 0.028 Uiso 1 1 calc R
C13 C 0.82617(16) 0.3202(3) 0.00766(12) 0.0212(4) Uani 1 1 d .
H13A H 0.8287 0.4378 -0.0095 0.025 Uiso 1 1 calc R
H13B H 0.8124 0.2504 -0.0413 0.025 Uiso 1 1 calc R
C14 C 0.63928(16) 0.3650(3) 0.03254(12) 0.0214(5) Uani 1 1 d .
H14A H 0.6117 0.3045 -0.0168 0.026 Uiso 1 1 calc R
H14B H 0.6485 0.4833 0.0183 0.026 Uiso 1 1 calc R
C15 C 0.56054(17) 0.3486(3) 0.09771(12) 0.0212(4) Uani 1 1 d .
H15A H 0.5840 0.4193 0.1447 0.025 Uiso 1 1 calc R
H15B H 0.4869 0.3847 0.0770 0.025 Uiso 1 1 calc R
C16 C 0.46799(17) 0.1463(3) 0.17086(13) 0.0275(5) Uani 1 1 d .
H16A H 0.3994 0.1615 0.1380 0.041 Uiso 1 1 calc R
H16B H 0.4705 0.2234 0.2169 0.041 Uiso 1 1 calc R
H16C H 0.4724 0.0320 0.1912 0.041 Uiso 1 1 calc R

loop_
_atom_site_aniso_label
_atom_site_aniso_U_11
_atom_site_aniso_U_22
_atom_site_aniso_U_33
_atom_site_aniso_U_23
_atom_site_aniso_U_13
_atom_site_aniso_U_12
Ca1 0.0175(2) 0.0136(2) 0.01395(19) -0.00018(15) 0.00003(14) -0.00036(16)
O1 0.0168(7) 0.0203(8) 0.0239(7) 0.0044(6) 0.0015(6) 0.0009(6)
O2 0.0183(7) 0.0189(8) 0.0191(7) 0.0040(6) 0.0021(6) 0.0023(6)
O3 0.0191(7) 0.0167(8) 0.0214(7) 0.0007(6) 0.0031(6) 0.0013(6)
C1 0.0260(13) 0.126(3) 0.0187(12) -0.0182(16) -0.0091(10) 0.0205(17)
C2 0.087(2) 0.065(2) 0.0172(11) -0.0013(13) -0.0123(13) -0.058(2)
C3 0.0711(19) 0.0354(16) 0.0225(12) -0.0134(11) -0.0124(12) 0.0202(14)
C4 0.0348(13) 0.068(2) 0.0143(10) -0.0079(11) 0.0034(9) -0.0129(13)
C5 0.091(2) 0.0273(14) 0.0164(11) 0.0008(10) -0.0118(13) 0.0100(15)
C6 0.0313(12) 0.0237(12) 0.0244(11) -0.0110(9) 0.0077(9) -0.0073(10)
C7 0.0217(10) 0.0168(12) 0.0466(14) -0.0090(10) -0.0004(10) 0.0011(9)
C8 0.0391(12) 0.0116(11) 0.0282(11) 0.0019(9) -0.0039(10) -0.0027(9)
C9 0.0254(11) 0.0171(11) 0.0259(10) -0.0050(9) 0.0039(9) -0.0072(9)
C10 0.0276(11) 0.0173(11) 0.0203(10) -0.0059(8) -0.0024(9) -0.0040(9)
C11 0.0179(10) 0.0339(14) 0.0311(12) 0.0043(10) -0.0017(9) 0.0052(10)
C12 0.0229(10) 0.0212(12) 0.0264(11) 0.0050(9) 0.0038(9) -0.0032(9)
C13 0.0242(10) 0.0208(11) 0.0193(9) 0.0049(8) 0.0058(8) -0.0001(9)
C14 0.0212(10) 0.0208(12) 0.0218(10) 0.0043(9) -0.0029(8) 0.0038(9)
C15 0.0232(10) 0.0140(11) 0.0258(10) 0.0005(8) -0.0021(9) 0.0040(8)
C16 0.0232(11) 0.0334(14) 0.0264(11) 0.0003(10) 0.0067(9) 0.0003(10)

loop_
_atom_type_symbol
_atom_type_description
_atom_type_scat_dispersion_real
_atom_type_scat_dispersion_imag
_atom_type_scat_source
C C 0.0033 0.0016 'International Tables Vol C Tables 4.2.6.8 and 6.1.1.4'
H H 0.0000 0.0000 'International Tables Vol C Tables 4.2.6.8 and 6.1.1.4'
O O 0.0106 0.0060 'International Tables Vol C Tables 4.2.6.8 and 6.1.1.4'
Ca Ca 0.2262 0.3064 'International Tables Vol C Tables 4.2.6.8 and 6.1.1.4'

loop_
_geom_angle_atom_site_label_1
_geom_angle_atom_site_label_2
_geom_angle_atom_site_label_3
_geom_angle
O2 Ca1 O1 64.66(5)
O2 Ca1 O3 65.68(4)
O1 Ca1 O3 129.53(5)
O2 Ca1 C2 86.99(7)
O1 Ca1 C2 82.62(8)
O3 Ca1 C2 103.30(9)
O2 Ca1 C3 90.34(7)
O1 Ca1 C3 110.25(8)
O3 Ca1 C3 78.29(7)
C2 Ca1 C3 29.26(9)
O2 Ca1 C9 125.22(6)
O1 Ca1 C9 125.11(6)
O3 Ca1 C9 78.63(6)
C2 Ca1 C9 142.99(7)
C3 Ca1 C9 122.36(8)
O2 Ca1 C10 98.78(6)
O1 Ca1 C10 103.92(6)
O3 Ca1 C10 75.25(6)
C2 Ca1 C10 172.66(7)
C3 Ca1 C10 145.25(8)
C9 Ca1 C10 29.82(6)
O2 Ca1 C4 118.03(8)
O1 Ca1 C4 127.96(6)
O3 Ca1 C4 83.85(7)
C2 Ca1 C4 47.94(8)
C3 Ca1 C4 28.98(8)
C9 Ca1 C4 96.59(7)
C10 Ca1 C4 124.80(7)
O2 Ca1 C1 112.93(10)
O1 Ca1 C1 81.87(7)
O3 Ca1 C1 126.40(7)
C2 Ca1 C1 29.79(10)
C3 Ca1 C1 48.40(9)
C9 Ca1 C1 121.68(10)
C10 Ca1 C1 146.69(10)
C4 Ca1 C1 47.75(8)
O2 Ca1 C8 146.16(6)
O1 Ca1 C8 108.31(6)
O3 Ca1 C8 107.54(6)
C2 Ca1 C8 126.06(8)
C3 Ca1 C8 121.72(8)
C9 Ca1 C8 29.72(6)
C10 Ca1 C8 49.03(6)
C4 Ca1 C8 92.83(8)
C1 Ca1 C8 97.79(10)
O2 Ca1 C5 134.80(7)
O1 Ca1 C5 108.84(8)
O3 Ca1 C5 111.94(7)
C2 Ca1 C5 48.43(8)
C3 Ca1 C5 48.00(8)
C9 Ca1 C5 95.97(8)
C10 Ca1 C5 125.11(8)
C4 Ca1 C5 28.72(8)
C1 Ca1 C5 29.17(9)
C8 Ca1 C5 79.01(7)
O2 Ca1 C7 124.70(6)
O1 Ca1 C7 79.99(6)
O3 Ca1 C7 123.32(6)
C2 Ca1 C7 130.57(10)
C3 Ca1 C7 143.26(8)
C9 Ca1 C7 48.84(6)
C10 Ca1 C7 48.97(6)
C4 Ca1 C7 117.22(8)
C1 Ca1 C7 101.69(9)
C8 Ca1 C7 29.38(7)
C5 Ca1 C7 95.29(8)
C11 O1 C12 112.05(15)
C11 O1 Ca1 121.90(12)
C12 O1 Ca1 116.62(11)
C13 O2 C14 112.15(14)
C13 O2 Ca1 120.03(11)
C14 O2 Ca1 119.37(11)
C16 O3 C15 111.31(16)
C16 O3 Ca1 123.23(12)
C15 O3 Ca1 114.15(11)
C5 C1 C2 107.3(2)
C5 C1 Ca1 75.82(14)
C2 C1 Ca1 74.21(13)
C5 C1 H1A 125.7
C2 C1 H1A 125.7
Ca1 C1 H1A 125.7
C3 C2 C1 107.5(3)
C3 C2 Ca1 75.64(14)
C1 C2 Ca1 76.00(15)
C3 C2 H2A 125.5
C1 C2 H2A 125.5
Ca1 C2 H2A 125.5
C4 C3 C2 107.9(3)
C4 C3 Ca1 76.09(14)
C2 C3 Ca1 75.09(15)
C4 C3 H3A 125.4
C2 C3 H3A 125.4
Ca1 C3 H3A 125.4
C5 C4 C3 109.4(2)
C5 C4 Ca1 76.11(14)
C3 C4 Ca1 74.94(13)
C5 C4 H4A 124.8
C3 C4 H4A 124.8
Ca1 C4 H4A 124.8
C4 C5 C1 107.9(3)
C4 C5 Ca1 75.17(13)
C1 C5 Ca1 75.02(14)
C4 C5 H5A 125.5
C1 C5 H5A 125.5
Ca1 C5 H5A 125.5
C10 C6 C7 107.81(19)
C10 C6 Ca1 74.64(12)
C7 C6 Ca1 75.15(12)
C10 C6 H6A 125.5
C7 C6 H6A 125.5
Ca1 C6 H6A 125.5
C8 C7 C6 108.2(2)
C8 C7 Ca1 75.08(13)
C6 C7 Ca1 75.13(13)
C8 C7 H7A 125.4
C6 C7 H7A 125.4
Ca1 C7 H7A 125.4
C7 C8 C9 108.22(19)
C7 C8 Ca1 75.54(13)
C9 C8 Ca1 74.67(12)
C7 C8 H8A 125.3
C9 C8 H8A 125.3
Ca1 C8 H8A 125.3
C8 C9 C10 107.95(19)
C8 C9 Ca1 75.61(12)
C10 C9 Ca1 75.24(12)
C8 C9 H9A 125.4
C10 C9 H9A 125.4
Ca1 C9 H9A 125.4
C6 C10 C9 107.85(19)
C6 C10 Ca1 75.71(12)
C9 C10 Ca1 74.94(11)
C6 C10 H10A 125.4
C9 C10 H10A 125.4
Ca1 C10 H10A 125.4
O1 C11 H11A 109.5
O1 C11 H11B 109.5
H11A C11 H11B 109.5
O1 C11 H11C 109.5
H11A C11 H11C 109.5
H11B C11 H11C 109.5
O1 C12 C13 107.91(16)
O1 C12 H12A 110.1
C13 C12 H12A 110.1
O1 C12 H12B 110.1
C13 C12 H12B 110.1
H12A C12 H12B 108.4
O2 C13 C12 106.88(16)
O2 C13 H13A 110.3
C12 C13 H13A 110.3
O2 C13 H13B 110.3
C12 C13 H13B 110.3
H13A C13 H13B 108.6
O2 C14 C15 107.84(15)
O2 C14 H14A 110.1
C15 C14 H14A 110.1
O2 C14 H14B 110.1
C15 C14 H14B 110.1
H14A C14 H14B 108.5
O3 C15 C14 108.33(16)
O3 C15 H15A 110.0
C14 C15 H15A 110.0
O3 C15 H15B 110.0
C14 C15 H15B 110.0
H15A C15 H15B 108.4
O3 C16 H16A 109.5
O3 C16 H16B 109.5
H16A C16 H16B 109.5
O3 C16 H16C 109.5
H16A C16 H16C 109.5
H16B C16 H16C 109.5

loop_
_geom_bond_atom_site_label_1
_geom_bond_atom_site_label_2
_geom_bond_distance
Ca1 O2 2.4435(14)
Ca1 O1 2.5096(14)
Ca1 O3 2.5139(14)
Ca1 C2 2.713(2)
Ca1 C3 2.720(2)
Ca1 C9 2.729(2)
Ca1 C10 2.733(2)
Ca1 C4 2.734(2)
Ca1 C1 2.736(2)
Ca1 C8 2.741(2)
Ca1 C5 2.746(2)
Ca1 C7 2.747(2)
O1 C11 1.431(2)
O1 C12 1.433(3)
O2 C13 1.433(2)
O2 C14 1.437(2)
O3 C16 1.427(3)
O3 C15 1.432(2)
C1 C5 1.380(4)
C1 C2 1.401(5)
C1 H1A 1.0000
C2 C3 1.372(4)
C2 H2A 1.0000
C3 C4 1.365(4)
C3 H3A 1.0000
C4 C5 1.359(4)
C4 H4A 1.0000
C5 H5A 1.0000
C6 C10 1.402(3)
C6 C7 1.409(3)
C6 H6A 1.0000
C7 C8 1.392(3)
C7 H7A 1.0000
C8 C9 1.403(3)
C8 H8A 1.0000
C9 C10 1.406(3)
C9 H9A 1.0000
C10 H10A 1.0000
C11 H11A 0.9800
C11 H11B 0.9800
C11 H11C 0.9800
C12 C13 1.494(3)
C12 H12A 0.9900
C12 H12B 0.9900
C13 H13A 0.9900
C13 H13B 0.9900
C14 C15 1.495(3)
C14 H14A 0.9900
C14 H14B 0.9900
C15 H15A 0.9900
C15 H15B 0.9900
C16 H16A 0.9800
C16 H16B 0.9800
C16 H16C 0.9800
